data_4346972
loop_
_publ_author_name
'Jess, Kristof'
'Baabe, Dirk'
'Bannenberg, Thomas'
'Brandhorst, Kai'
'Freytag, Matthias'
'Jones, Peter G.'
'Tamm, Matthias'

_publ_section_title
;
 Ni-Fe and Pd-Fe Interactions in Nickel(II) and Palladium(II) Complexes of
 a Ferrocene-Bridged Bis(imidazolin-2-imine) Ligand.
;
_journal_issue 24
_journal_name_full 'Inorganic chemistry'
_journal_page_first 12032
_journal_page_last 12045
_journal_paper_doi 10.1021/acs.inorgchem.5b02457
_journal_volume 54
_journal_year 2015
_chemical_formula_sum 'C34 H52 B Cl5 F4 Fe N6 Pd'
_chemical_formula_weight 971.13
_space_group_IT_number 2
_space_group_name_Hall '-P 1'
_space_group_name_H-M_alt 'P -1'
_symmetry_cell_setting triclinic
_symmetry_space_group_name_H-M 'P -1'
_atom_sites_solution_hydrogens geom
_atom_sites_solution_primary direct
_atom_sites_solution_secondary difmap
_audit_creation_method SHELXL-97
_cell_angle_alpha 92.969(3)
_cell_angle_beta 99.019(3)
_cell_angle_gamma 107.107(3)
_cell_formula_units_Z 2
_cell_length_a 9.8323(3)
_cell_length_b 12.8828(4)
_cell_length_c 17.3905(6)
_cell_measurement_reflns_used 30039
_cell_measurement_temperature 100(2)
_cell_measurement_theta_max 30.6480
_cell_measurement_theta_min 2.6890
_cell_volume 2068.11(12)
_computing_cell_refinement
; 
CrysAlisPro, Agilent Technologies, 
Version 1.171.36.28 (release 01-02-2013 CrysAlis171 .NET) 
(compiled Feb  1 2013,16:14:44)  
;
_computing_data_collection
; 
CrysAlisPro, Agilent Technologies, 
Version 1.171.36.28 (release 01-02-2013 CrysAlis171 .NET) 
(compiled Feb  1 2013,16:14:44) 
;
_computing_data_reduction
; 
CrysAlisPro, Agilent Technologies, 
Version 1.171.36.28 (release 01-02-2013 CrysAlis171 .NET) 
(compiled Feb  1 2013,16:14:44) 
;
_computing_molecular_graphics 'Bruker XP'
_computing_publication_material SHELXL-97
_computing_structure_refinement 'SHELXL-97 (Sheldrick, 1997)'
_computing_structure_solution 'SHELXS-97 (Sheldrick, 1990)'
_diffrn_ambient_temperature 100(2)
_diffrn_detector_area_resol_mean 16.1419
_diffrn_measured_fraction_theta_full 0.988
_diffrn_measured_fraction_theta_max 0.942
_diffrn_measurement_device_type 'Oxford Diffraction Xcalibur, Eos'
_diffrn_measurement_method '\w scans'
_diffrn_radiation_monochromator graphite
_diffrn_radiation_source 'Enhance (Mo) X-ray Source'
_diffrn_radiation_type 'Mo K\a'
_diffrn_radiation_wavelength 0.71073
_diffrn_reflns_av_R_equivalents 0.0498
_diffrn_reflns_av_sigmaI/netI 0.0317
_diffrn_reflns_limit_h_max 14
_diffrn_reflns_limit_h_min -14
_diffrn_reflns_limit_k_max 18
_diffrn_reflns_limit_k_min -18
_diffrn_reflns_limit_l_max 25
_diffrn_reflns_limit_l_min -24
_diffrn_reflns_number 119862
_diffrn_reflns_theta_full 30.00
_diffrn_reflns_theta_max 30.88
_diffrn_reflns_theta_min 2.14
_exptl_absorpt_coefficient_mu 1.160
_exptl_absorpt_correction_T_max 1.00000
_exptl_absorpt_correction_T_min 0.95160
_exptl_absorpt_correction_type multi-scan
_exptl_absorpt_process_details
; 
CrysAlisPro, Agilent Technologies, 
Version 1.171.36.28 (release 01-02-2013 CrysAlis171 .NET) 
(compiled Feb  1 2013,16:14:44)  
;
_exptl_crystal_colour 'intense red'
_exptl_crystal_density_diffrn 1.559
_exptl_crystal_density_method 'not measured'
_exptl_crystal_description prism
_exptl_crystal_F_000 992
_exptl_crystal_size_max 0.30
_exptl_crystal_size_mid 0.15
_exptl_crystal_size_min 0.10
_refine_diff_density_max 0.688
_refine_diff_density_min -0.775
_refine_diff_density_rms 0.081
_refine_ls_extinction_method none
_refine_ls_goodness_of_fit_ref 1.061
_refine_ls_hydrogen_treatment constr
_refine_ls_matrix_type full
_refine_ls_number_parameters 481
_refine_ls_number_reflns 12304
_refine_ls_number_restraints 0
_refine_ls_restrained_S_all 1.061
_refine_ls_R_factor_all 0.0406
_refine_ls_R_factor_gt 0.0304
_refine_ls_shift/su_max 0.002
_refine_ls_shift/su_mean 0.000
_refine_ls_structure_factor_coef Fsqd
_refine_ls_weighting_details 'calc w=1/[\s^2^(Fo^2^)+(0.0203P)^2^+1.5181P] where P=(Fo^2^+2Fc^2^)/3'
_refine_ls_weighting_scheme calc
_refine_ls_wR_factor_gt 0.0597
_refine_ls_wR_factor_ref 0.0635
_reflns_number_gt 10598
_reflns_number_total 12304
_reflns_threshold_expression >2sigma(I)
_cod_data_source_file ic5b02457_si_002.cif
_cod_data_source_block kress32
_cod_original_cell_volume 2068.10(11)
_cod_database_code 4346972

loop_
_symmetry_equiv_pos_as_xyz
'x, y, z'
'-x, -y, -z'

loop_
_atom_site_label
_atom_site_type_symbol
_atom_site_fract_x
_atom_site_fract_y
_atom_site_fract_z
_atom_site_U_iso_or_equiv
_atom_site_adp_type
_atom_site_occupancy
_atom_site_symmetry_multiplicity
_atom_site_calc_flag
_atom_site_refinement_flags
Fe Fe 0.25227(3) -0.071124(19) 0.251754(13) 0.01327(5) Uani 1 1 d .
Pd Pd 0.321436(13) 0.144337(10) 0.265038(7) 0.01164(3) Uani 1 1 d .
Cl1 Cl 0.39462(5) 0.33814(3) 0.27994(2) 0.01870(8) Uani 1 1 d .
Cl2 Cl 0.33308(7) 0.56284(5) 0.08051(3) 0.04135(14) Uani 1 1 d .
Cl3 Cl 0.19064(6) 0.55656(4) 0.21501(3) 0.03419(11) Uani 1 1 d .
Cl4 Cl 0.83793(7) 0.48792(5) 0.21452(3) 0.04080(13) Uani 1 1 d .
Cl5 Cl 0.85249(6) 0.55863(5) 0.37687(3) 0.03616(12) Uani 1 1 d .
N1 N 0.31769(15) 0.12346(11) 0.14680(8) 0.0141(3) Uani 1 1 d .
N2 N 0.11243(15) 0.19278(12) 0.10107(8) 0.0148(3) Uani 1 1 d .
N3 N 0.29133(15) 0.22185(11) 0.03703(8) 0.0144(3) Uani 1 1 d .
N4 N 0.30853(15) 0.12269(11) 0.37993(8) 0.0138(3) Uani 1 1 d .
N5 N 0.39258(15) 0.25239(11) 0.49081(8) 0.0149(3) Uani 1 1 d .
N6 N 0.56537(15) 0.21765(12) 0.44008(8) 0.0149(3) Uani 1 1 d .
C1 C 0.28313(19) 0.01190(14) 0.14904(9) 0.0158(3) Uani 1 1 d .
C2 C 0.1453(2) -0.07243(14) 0.13832(10) 0.0191(3) Uani 1 1 d .
H2 H 0.0529 -0.0622 0.1255 0.023 Uiso 1 1 calc R
C3 C 0.1720(2) -0.17307(15) 0.15032(10) 0.0221(4) Uani 1 1 d .
H3 H 0.1003 -0.2423 0.1454 0.027 Uiso 1 1 calc R
C4 C 0.3238(2) -0.15351(15) 0.17090(10) 0.0207(4) Uani 1 1 d .
H4 H 0.3708 -0.2072 0.1816 0.025 Uiso 1 1 calc R
C5 C 0.3924(2) -0.04034(14) 0.17262(10) 0.0175(3) Uani 1 1 d .
H5 H 0.4934 -0.0045 0.1869 0.021 Uiso 1 1 calc R
C6 C 0.27545(18) 0.01080(13) 0.36513(9) 0.0149(3) Uani 1 1 d .
C7 C 0.12806(19) -0.05594(14) 0.33492(10) 0.0178(3) Uani 1 1 d .
H7 H 0.0462 -0.0304 0.3257 0.021 Uiso 1 1 calc R
C8 C 0.1267(2) -0.16541(15) 0.32154(10) 0.0210(4) Uani 1 1 d .
H8 H 0.0434 -0.2265 0.3035 0.025 Uiso 1 1 calc R
C9 C 0.2716(2) -0.16823(14) 0.33984(10) 0.0197(4) Uani 1 1 d .
H9 H 0.3016 -0.2317 0.3356 0.024 Uiso 1 1 calc R
C10 C 0.3636(2) -0.06111(14) 0.36527(9) 0.0169(3) Uani 1 1 d .
H10 H 0.4659 -0.0400 0.3799 0.020 Uiso 1 1 calc R
C11 C 0.23835(18) 0.17171(13) 0.09717(9) 0.0142(3) Uani 1 1 d .
C12 C 0.08806(19) 0.26021(14) 0.04328(10) 0.0170(3) Uani 1 1 d .
C13 C 0.19862(19) 0.27729(14) 0.00306(10) 0.0171(3) Uani 1 1 d .
C14 C 0.01559(18) 0.14544(15) 0.15600(10) 0.0192(3) Uani 1 1 d .
H14 H 0.0637 0.0997 0.1882 0.023 Uiso 1 1 calc R
C15 C -0.0025(2) 0.23186(18) 0.21294(12) 0.0280(4) Uani 1 1 d .
H15A H 0.0920 0.2856 0.2333 0.042 Uiso 1 1 calc R
H15B H -0.0437 0.1972 0.2564 0.042 Uiso 1 1 calc R
H15C H -0.0675 0.2686 0.1858 0.042 Uiso 1 1 calc R
C16 C -0.1282(2) 0.06839(18) 0.11172(12) 0.0287(4) Uani 1 1 d .
H16A H -0.1870 0.1112 0.0867 0.043 Uiso 1 1 calc R
H16B H -0.1800 0.0241 0.1484 0.043 Uiso 1 1 calc R
H16C H -0.1100 0.0204 0.0716 0.043 Uiso 1 1 calc R
C17 C -0.0347(2) 0.30751(16) 0.03338(11) 0.0239(4) Uani 1 1 d .
H17A H -0.0273 0.3535 -0.0099 0.036 Uiso 1 1 calc R
H17B H -0.0307 0.3517 0.0818 0.036 Uiso 1 1 calc R
H17C H -0.1266 0.2483 0.0218 0.036 Uiso 1 1 calc R
C18 C 0.2264(2) 0.34058(16) -0.06496(11) 0.0236(4) Uani 1 1 d .
H18A H 0.1513 0.3760 -0.0778 0.035 Uiso 1 1 calc R
H18B H 0.2249 0.2912 -0.1101 0.035 Uiso 1 1 calc R
H18C H 0.3213 0.3963 -0.0518 0.035 Uiso 1 1 calc R
C19 C 0.43763(18) 0.23496(14) 0.01841(10) 0.0166(3) Uani 1 1 d .
H19 H 0.4415 0.2695 -0.0317 0.020 Uiso 1 1 calc R
C20 C 0.4687(2) 0.12729(15) 0.00536(11) 0.0223(4) Uani 1 1 d .
H20A H 0.4818 0.0967 0.0555 0.033 Uiso 1 1 calc R
H20B H 0.5570 0.1396 -0.0170 0.033 Uiso 1 1 calc R
H20C H 0.3873 0.0760 -0.0308 0.033 Uiso 1 1 calc R
C21 C 0.5503(2) 0.31453(16) 0.08130(11) 0.0239(4) Uani 1 1 d .
H21A H 0.5284 0.3839 0.0852 0.036 Uiso 1 1 calc R
H21B H 0.6463 0.3271 0.0676 0.036 Uiso 1 1 calc R
H21C H 0.5487 0.2839 0.1317 0.036 Uiso 1 1 calc R
C22 C 0.41967(18) 0.18906(13) 0.43467(9) 0.0136(3) Uani 1 1 d .
C23 C 0.52209(19) 0.32392(14) 0.53145(10) 0.0176(3) Uani 1 1 d .
C24 C 0.63022(19) 0.30234(14) 0.50034(10) 0.0179(3) Uani 1 1 d .
C25 C 0.24749(19) 0.25121(14) 0.50584(10) 0.0174(3) Uani 1 1 d .
H25 H 0.2640 0.3006 0.5550 0.021 Uiso 1 1 calc R
C26 C 0.1720(2) 0.30035(17) 0.44101(12) 0.0261(4) Uani 1 1 d .
H26A H 0.2353 0.3727 0.4346 0.039 Uiso 1 1 calc R
H26B H 0.0818 0.3071 0.4547 0.039 Uiso 1 1 calc R
H26C H 0.1502 0.2529 0.3919 0.039 Uiso 1 1 calc R
C27 C 0.1574(2) 0.13906(16) 0.52109(12) 0.0248(4) Uani 1 1 d .
H27A H 0.1267 0.0904 0.4722 0.037 Uiso 1 1 calc R
H27B H 0.0719 0.1451 0.5411 0.037 Uiso 1 1 calc R
H27C H 0.2153 0.1093 0.5598 0.037 Uiso 1 1 calc R
C28 C 0.5290(2) 0.40659(16) 0.59644(11) 0.0251(4) Uani 1 1 d .
H28A H 0.6304 0.4460 0.6185 0.038 Uiso 1 1 calc R
H28B H 0.4811 0.3698 0.6373 0.038 Uiso 1 1 calc R
H28C H 0.4800 0.4584 0.5762 0.038 Uiso 1 1 calc R
C29 C 0.7896(2) 0.35462(16) 0.52493(11) 0.0248(4) Uani 1 1 d .
H29A H 0.8083 0.4096 0.5696 0.037 Uiso 1 1 calc R
H29B H 0.8297 0.3897 0.4813 0.037 Uiso 1 1 calc R
H29C H 0.8354 0.2989 0.5401 0.037 Uiso 1 1 calc R
C30 C 0.63793(18) 0.16973(14) 0.38565(10) 0.0174(3) Uani 1 1 d .
H30 H 0.5594 0.1147 0.3479 0.021 Uiso 1 1 calc R
C31 C 0.7191(2) 0.25353(17) 0.33711(12) 0.0265(4) Uani 1 1 d .
H31A H 0.6576 0.2969 0.3163 0.040 Uiso 1 1 calc R
H31B H 0.7445 0.2159 0.2937 0.040 Uiso 1 1 calc R
H31C H 0.8076 0.3018 0.3701 0.040 Uiso 1 1 calc R
C32 C 0.7311(2) 0.10724(16) 0.42835(12) 0.0247(4) Uani 1 1 d .
H32A H 0.8190 0.1591 0.4593 0.037 Uiso 1 1 calc R
H32B H 0.7576 0.0616 0.3901 0.037 Uiso 1 1 calc R
H32C H 0.6766 0.0608 0.4631 0.037 Uiso 1 1 calc R
C98 C 0.7472(2) 0.53455(17) 0.28200(13) 0.0288(4) Uani 1 1 d .
H98A H 0.6527 0.4792 0.2817 0.035 Uiso 1 1 calc R
H98B H 0.7290 0.6029 0.2666 0.035 Uiso 1 1 calc R
C99 C 0.3524(2) 0.55776(18) 0.18282(12) 0.0310(4) Uani 1 1 d .
H99A H 0.3776 0.4912 0.1966 0.037 Uiso 1 1 calc R
H99B H 0.4321 0.6220 0.2096 0.037 Uiso 1 1 calc R
B B 0.6929(3) 0.83620(19) 0.25432(15) 0.0280(5) Uani 1 1 d .
F1 F 0.63165(16) 0.81377(14) 0.17567(8) 0.0529(4) Uani 1 1 d .
F2 F 0.58683(16) 0.79954(16) 0.29888(10) 0.0688(6) Uani 1 1 d .
F3 F 0.79741(17) 0.78585(13) 0.27171(13) 0.0728(6) Uani 1 1 d .
F4 F 0.75542(18) 0.94636(11) 0.27226(9) 0.0497(4) Uani 1 1 d .

loop_
_atom_site_aniso_label
_atom_site_aniso_U_11
_atom_site_aniso_U_22
_atom_site_aniso_U_33
_atom_site_aniso_U_23
_atom_site_aniso_U_13
_atom_site_aniso_U_12
Fe 0.01573(12) 0.01174(11) 0.01163(11) 0.00068(8) 0.00277(9) 0.00306(9)
Pd 0.01314(6) 0.01154(6) 0.01005(6) 0.00112(4) 0.00203(4) 0.00352(4)
Cl1 0.0210(2) 0.01273(18) 0.0222(2) 0.00251(15) 0.00437(16) 0.00463(15)
Cl2 0.0529(4) 0.0333(3) 0.0309(3) 0.0039(2) 0.0128(2) -0.0002(3)
Cl3 0.0382(3) 0.0293(3) 0.0353(3) 0.0041(2) 0.0091(2) 0.0094(2)
Cl4 0.0523(4) 0.0425(3) 0.0255(3) 0.0037(2) 0.0096(2) 0.0100(3)
Cl5 0.0471(3) 0.0336(3) 0.0277(3) -0.0055(2) 0.0020(2) 0.0161(2)
N1 0.0166(7) 0.0155(7) 0.0108(6) 0.0024(5) 0.0025(5) 0.0054(5)
N2 0.0143(7) 0.0185(7) 0.0118(6) 0.0013(5) 0.0013(5) 0.0061(6)
N3 0.0152(7) 0.0166(7) 0.0118(6) 0.0026(5) 0.0032(5) 0.0048(5)
N4 0.0154(7) 0.0144(6) 0.0112(6) 0.0007(5) 0.0026(5) 0.0043(5)
N5 0.0160(7) 0.0161(7) 0.0132(6) -0.0003(5) 0.0024(5) 0.0060(5)
N6 0.0139(7) 0.0170(7) 0.0140(6) 0.0024(5) 0.0024(5) 0.0052(5)
C1 0.0212(8) 0.0181(8) 0.0091(7) 0.0007(6) 0.0042(6) 0.0069(7)
C2 0.0219(9) 0.0179(8) 0.0148(8) -0.0012(6) -0.0006(7) 0.0047(7)
C3 0.0307(10) 0.0162(8) 0.0155(8) -0.0026(6) 0.0015(7) 0.0034(7)
C4 0.0312(10) 0.0182(8) 0.0158(8) 0.0006(6) 0.0062(7) 0.0114(7)
C5 0.0232(9) 0.0191(8) 0.0134(7) 0.0025(6) 0.0071(6) 0.0094(7)
C6 0.0193(8) 0.0154(8) 0.0099(7) 0.0030(6) 0.0052(6) 0.0034(6)
C7 0.0182(8) 0.0168(8) 0.0176(8) 0.0012(6) 0.0074(6) 0.0023(7)
C8 0.0247(9) 0.0170(8) 0.0184(8) 0.0039(7) 0.0070(7) -0.0002(7)
C9 0.0294(10) 0.0144(8) 0.0165(8) 0.0056(6) 0.0056(7) 0.0069(7)
C10 0.0217(9) 0.0165(8) 0.0125(7) 0.0029(6) 0.0025(6) 0.0060(7)
C11 0.0156(8) 0.0147(7) 0.0114(7) -0.0006(6) 0.0017(6) 0.0038(6)
C12 0.0201(8) 0.0193(8) 0.0116(7) 0.0009(6) -0.0002(6) 0.0080(7)
C13 0.0203(8) 0.0172(8) 0.0134(7) 0.0019(6) 0.0002(6) 0.0069(7)
C14 0.0137(8) 0.0277(9) 0.0173(8) 0.0063(7) 0.0053(6) 0.0062(7)
C15 0.0257(10) 0.0414(12) 0.0230(9) 0.0032(8) 0.0098(8) 0.0170(9)
C16 0.0161(9) 0.0344(11) 0.0320(11) 0.0091(9) 0.0013(8) 0.0025(8)
C17 0.0263(10) 0.0303(10) 0.0191(9) 0.0035(7) 0.0024(7) 0.0156(8)
C18 0.0299(10) 0.0259(9) 0.0176(8) 0.0084(7) 0.0052(7) 0.0110(8)
C19 0.0152(8) 0.0209(8) 0.0141(7) 0.0031(6) 0.0059(6) 0.0044(7)
C20 0.0215(9) 0.0241(9) 0.0239(9) 0.0019(7) 0.0094(7) 0.0084(7)
C21 0.0187(9) 0.0257(9) 0.0225(9) -0.0007(7) 0.0041(7) -0.0002(7)
C22 0.0160(8) 0.0143(7) 0.0119(7) 0.0031(6) 0.0033(6) 0.0061(6)
C23 0.0206(8) 0.0161(8) 0.0142(8) 0.0002(6) -0.0006(6) 0.0048(7)
C24 0.0200(8) 0.0162(8) 0.0148(8) 0.0026(6) -0.0011(6) 0.0034(7)
C25 0.0184(8) 0.0204(8) 0.0159(8) -0.0009(6) 0.0049(6) 0.0091(7)
C26 0.0234(10) 0.0326(11) 0.0295(10) 0.0111(8) 0.0091(8) 0.0158(8)
C27 0.0251(10) 0.0265(10) 0.0276(10) 0.0074(8) 0.0148(8) 0.0091(8)
C28 0.0300(10) 0.0223(9) 0.0190(9) -0.0047(7) 0.0001(7) 0.0055(8)
C29 0.0175(9) 0.0283(10) 0.0228(9) 0.0053(8) -0.0013(7) 0.0006(7)
C30 0.0149(8) 0.0207(8) 0.0194(8) 0.0031(7) 0.0056(6) 0.0083(7)
C31 0.0226(10) 0.0302(10) 0.0323(10) 0.0119(8) 0.0142(8) 0.0107(8)
C32 0.0224(9) 0.0264(10) 0.0287(10) 0.0033(8) 0.0026(8) 0.0135(8)
C98 0.0193(9) 0.0271(10) 0.0377(11) 0.0067(9) 0.0005(8) 0.0057(8)
C99 0.0356(12) 0.0283(10) 0.0315(11) 0.0117(9) 0.0056(9) 0.0120(9)
B 0.0245(11) 0.0214(10) 0.0363(13) 0.0042(9) -0.0001(9) 0.0072(9)
F1 0.0419(8) 0.0798(11) 0.0361(8) -0.0191(7) -0.0012(6) 0.0257(8)
F2 0.0350(8) 0.1046(15) 0.0527(10) 0.0441(10) 0.0056(7) -0.0050(9)
F3 0.0433(9) 0.0431(9) 0.1241(17) -0.0060(10) -0.0264(10) 0.0250(8)
F4 0.0788(11) 0.0228(6) 0.0471(8) 0.0019(6) 0.0195(8) 0.0110(7)

loop_
_atom_type_symbol
_atom_type_description
_atom_type_scat_dispersion_real
_atom_type_scat_dispersion_imag
_atom_type_scat_source
C C 0.0033 0.0016 'International Tables Vol C Tables 4.2.6.8 and 6.1.1.4'
H H 0.0000 0.0000 'International Tables Vol C Tables 4.2.6.8 and 6.1.1.4'
B B 0.0013 0.0007 'International Tables Vol C Tables 4.2.6.8 and 6.1.1.4'
N N 0.0061 0.0033 'International Tables Vol C Tables 4.2.6.8 and 6.1.1.4'
F F 0.0171 0.0103 'International Tables Vol C Tables 4.2.6.8 and 6.1.1.4'
Cl Cl 0.1484 0.1585 'International Tables Vol C Tables 4.2.6.8 and 6.1.1.4'
Fe Fe 0.3463 0.8444 'International Tables Vol C Tables 4.2.6.8 and 6.1.1.4'
Pd Pd -0.9988 1.0072 'International Tables Vol C Tables 4.2.6.8 and 6.1.1.4'

loop_
_geom_angle_atom_site_label_1
_geom_angle_atom_site_label_2
_geom_angle_atom_site_label_3
_geom_angle
C3 Fe C4 40.68(8)
C3 Fe C9 106.58(7)
C4 Fe C9 96.96(7)
C3 Fe C8 97.53(7)
C4 Fe C8 116.08(7)
C9 Fe C8 40.60(7)
C3 Fe C5 67.80(7)
C4 Fe C5 40.10(7)
C9 Fe C5 122.36(7)
C8 Fe C5 155.29(7)
C3 Fe C7 123.15(7)
C4 Fe C7 155.47(7)
C9 Fe C7 67.74(7)
C8 Fe C7 40.08(7)
C5 Fe C7 164.34(7)
C3 Fe C10 142.49(7)
C4 Fe C10 113.33(7)
C9 Fe C10 40.01(7)
C8 Fe C10 67.76(7)
C5 Fe C10 111.25(7)
C7 Fe C10 67.79(7)
C3 Fe C2 40.14(7)
C4 Fe C2 67.91(7)
C9 Fe C2 142.93(7)
C8 Fe C2 114.34(7)
C5 Fe C2 67.81(7)
C7 Fe C2 112.29(7)
C10 Fe C2 177.04(7)
C3 Fe C6 163.17(7)
C4 Fe C6 152.08(7)
C9 Fe C6 67.14(7)
C8 Fe C6 67.31(7)
C5 Fe C6 128.98(7)
C7 Fe C6 40.25(6)
C10 Fe C6 40.01(6)
C2 Fe C6 138.23(7)
C3 Fe C1 67.02(7)
C4 Fe C1 67.14(7)
C9 Fe C1 162.23(7)
C8 Fe C1 153.10(7)
C5 Fe C1 40.08(6)
C7 Fe C1 129.92(7)
C10 Fe C1 137.64(7)
C2 Fe C1 39.92(7)
C6 Fe C1 123.55(6)
C3 Fe Pd 126.28(5)
C4 Fe Pd 121.32(5)
C9 Fe Pd 127.13(5)
C8 Fe Pd 122.59(5)
C5 Fe Pd 81.53(5)
C7 Fe Pd 82.82(5)
C10 Fe Pd 88.92(5)
C2 Fe Pd 88.16(5)
C6 Fe Pd 62.25(4)
C1 Fe Pd 61.31(4)
N4 Pd N1 165.42(5)
N4 Pd Cl1 96.99(4)
N1 Pd Cl1 97.59(4)
N4 Pd C1 131.62(5)
N1 Pd C1 33.82(5)
Cl1 Pd C1 131.35(4)
N4 Pd C6 33.40(5)
N1 Pd C6 132.04(5)
Cl1 Pd C6 130.31(4)
C1 Pd C6 98.22(5)
N4 Pd Fe 82.24(4)
N1 Pd Fe 83.20(4)
Cl1 Pd Fe 177.301(13)
C1 Pd Fe 49.38(4)
C6 Pd Fe 48.85(4)
C11 N1 C1 123.30(14)
C11 N1 Pd 119.43(11)
C1 N1 Pd 90.30(9)
C11 N2 C12 109.04(14)
C11 N2 C14 123.82(14)
C12 N2 C14 127.07(14)
C11 N3 C13 109.38(14)
C11 N3 C19 125.97(14)
C13 N3 C19 123.72(14)
C22 N4 C6 126.06(14)
C22 N4 Pd 116.43(10)
C6 N4 Pd 91.83(9)
C22 N5 C23 109.58(14)
C22 N5 C25 126.20(14)
C23 N5 C25 124.17(14)
C22 N6 C24 108.90(14)
C22 N6 C30 123.57(14)
C24 N6 C30 127.39(14)
N1 C1 C2 131.45(16)
N1 C1 C5 121.82(15)
C2 C1 C5 106.45(15)
N1 C1 Fe 125.19(11)
C2 C1 Fe 67.66(9)
C5 C1 Fe 67.08(9)
N1 C1 Pd 55.88(8)
C2 C1 Pd 112.49(11)
C5 C1 Pd 101.43(10)
Fe C1 Pd 69.31(4)
C3 C2 C1 108.00(16)
C3 C2 Fe 68.45(10)
C1 C2 Fe 72.42(10)
C2 C3 C4 108.76(16)
C2 C3 Fe 71.41(10)
C4 C3 Fe 69.84(10)
C5 C4 C3 108.07(16)
C5 C4 Fe 70.75(10)
C3 C4 Fe 69.48(10)
C4 C5 C1 108.57(16)
C4 C5 Fe 69.15(10)
C1 C5 Fe 72.83(9)
N4 C6 C10 132.81(16)
N4 C6 C7 120.42(15)
C10 C6 C7 106.39(15)
N4 C6 Fe 123.66(11)
C10 C6 Fe 67.95(9)
C7 C6 Fe 67.50(9)
N4 C6 Pd 54.77(8)
C10 C6 Pd 112.23(11)
C7 C6 Pd 102.10(11)
Fe C6 Pd 68.91(4)
C8 C7 C6 108.44(16)
C8 C7 Fe 69.28(10)
C6 C7 Fe 72.25(9)
C7 C8 C9 108.09(16)
C7 C8 Fe 70.63(10)
C9 C8 Fe 69.53(10)
C10 C9 C8 108.71(16)
C10 C9 Fe 71.19(10)
C8 C9 Fe 69.88(10)
C9 C10 C6 108.27(16)
C9 C10 Fe 68.80(10)
C6 C10 Fe 72.04(9)
N3 C11 N2 107.26(14)
N3 C11 N1 121.17(15)
N2 C11 N1 131.03(15)
C13 C12 N2 107.16(15)
C13 C12 C17 128.25(16)
N2 C12 C17 124.50(15)
C12 C13 N3 107.13(14)
C12 C13 C18 130.25(16)
N3 C13 C18 122.62(16)
N2 C14 C15 112.66(15)
N2 C14 C16 110.87(15)
C15 C14 C16 113.13(16)
N3 C19 C20 113.36(14)
N3 C19 C21 109.12(14)
C20 C19 C21 112.80(15)
N5 C22 N6 107.25(14)
N5 C22 N4 120.28(15)
N6 C22 N4 131.89(15)
C24 C23 N5 107.21(15)
C24 C23 C28 129.97(17)
N5 C23 C28 122.82(16)
C23 C24 N6 107.05(15)
C23 C24 C29 128.16(17)
N6 C24 C29 124.77(16)
N5 C25 C27 112.43(14)
N5 C25 C26 110.35(14)
C27 C25 C26 113.65(16)
N6 C30 C31 112.41(15)
N6 C30 C32 111.29(14)
C31 C30 C32 113.26(15)
Cl4 C98 Cl5 110.07(11)
Cl3 C99 Cl2 110.60(12)
F4 B F3 108.53(19)
F4 B F2 109.2(2)
F3 B F2 109.4(2)
F4 B F1 109.66(19)
F3 B F1 110.5(2)
F2 B F1 109.56(18)

loop_
_geom_bond_atom_site_label_1
_geom_bond_atom_site_label_2
_geom_bond_distance
Fe C3 2.0429(17)
Fe C4 2.0476(17)
Fe C9 2.0482(17)
Fe C8 2.0528(17)
Fe C5 2.0685(17)
Fe C7 2.0705(17)
Fe C10 2.0796(17)
Fe C2 2.0819(17)
Fe C6 2.1343(16)
Fe C1 2.1457(16)
Fe Pd 2.6447(3)
Pd N4 2.0501(13)
Pd N1 2.0530(13)
Pd Cl1 2.3740(4)
Pd C1 2.4798(16)
Pd C6 2.5086(16)
Cl2 C99 1.766(2)
Cl3 C99 1.763(2)
Cl4 C98 1.762(2)
Cl5 C98 1.764(2)
N1 C11 1.367(2)
N1 C1 1.380(2)
N2 C11 1.354(2)
N2 C12 1.400(2)
N2 C14 1.482(2)
N3 C11 1.351(2)
N3 C13 1.396(2)
N3 C19 1.487(2)
N4 C22 1.368(2)
N4 C6 1.382(2)
N5 C22 1.348(2)
N5 C23 1.389(2)
N5 C25 1.486(2)
N6 C22 1.357(2)
N6 C24 1.399(2)
N6 C30 1.482(2)
C1 C2 1.444(2)
C1 C5 1.446(2)
C2 C3 1.416(3)
C3 C4 1.422(3)
C4 C5 1.411(2)
C6 C10 1.443(2)
C6 C7 1.448(2)
C7 C8 1.413(2)
C8 C9 1.423(3)
C9 C10 1.412(2)
C12 C13 1.354(2)
C12 C17 1.496(2)
C13 C18 1.486(2)
C14 C15 1.520(3)
C14 C16 1.527(3)
C19 C20 1.519(2)
C19 C21 1.520(2)
C23 C24 1.356(3)
C23 C28 1.492(2)
C24 C29 1.494(2)
C25 C27 1.518(3)
C25 C26 1.520(2)
C30 C31 1.521(2)
C30 C32 1.524(2)
B F4 1.368(3)
B F3 1.373(3)
B F2 1.383(3)
B F1 1.384(3)

loop_
_geom_hbond_atom_site_label_D
_geom_hbond_atom_site_label_H
_geom_hbond_atom_site_label_A
_geom_hbond_distance_DH
_geom_hbond_distance_HA
_geom_hbond_distance_DA
_geom_hbond_angle_DHA
C98 H98A Cl1 0.99 2.65 3.635(2) 177.5
C99 H99A Cl1 0.99 2.54 3.464(2) 155.8
C98 H98B F3 0.99 2.25 3.147(3) 150.7
C99 H99B F2 0.99 2.61 3.571(3) 164.5

loop_
_geom_torsion_atom_site_label_1
_geom_torsion_atom_site_label_2
_geom_torsion_atom_site_label_3
_geom_torsion_atom_site_label_4
_geom_torsion
C3 Fe Pd N4 162.12(8)
C4 Fe Pd N4 -148.77(7)
C9 Fe Pd N4 -19.08(8)
C8 Fe Pd N4 30.66(8)
C5 Fe Pd N4 -143.55(6)
C7 Fe Pd N4 35.88(6)
C10 Fe Pd N4 -31.87(6)
C2 Fe Pd N4 148.62(7)
C6 Fe Pd N4 -0.71(7)
C1 Fe Pd N4 179.61(7)
C3 Fe Pd N1 -17.06(8)
C4 Fe Pd N1 32.06(7)
C9 Fe Pd N1 161.75(8)
C8 Fe Pd N1 -148.52(7)
C5 Fe Pd N1 37.27(6)
C7 Fe Pd N1 -143.30(6)
C10 Fe Pd N1 148.95(6)
C2 Fe Pd N1 -30.56(7)
C6 Fe Pd N1 -179.89(7)
C1 Fe Pd N1 0.44(7)
C3 Fe Pd Cl1 -124.2(3)
C4 Fe Pd Cl1 -75.1(3)
C9 Fe Pd Cl1 54.6(3)
C8 Fe Pd Cl1 104.3(3)
C5 Fe Pd Cl1 -69.9(3)
C7 Fe Pd Cl1 109.6(3)
C10 Fe Pd Cl1 41.8(3)
C2 Fe Pd Cl1 -137.7(3)
C6 Fe Pd Cl1 73.0(3)
C1 Fe Pd Cl1 -106.7(3)
C3 Fe Pd C1 -17.49(9)
C4 Fe Pd C1 31.62(8)
C9 Fe Pd C1 161.31(9)
C8 Fe Pd C1 -148.95(8)
C5 Fe Pd C1 36.84(7)
C7 Fe Pd C1 -143.73(7)
C10 Fe Pd C1 148.51(7)
C2 Fe Pd C1 -31.00(7)
C6 Fe Pd C1 179.68(7)
C3 Fe Pd C6 162.83(9)
C4 Fe Pd C6 -148.05(8)
C9 Fe Pd C6 -18.37(8)
C8 Fe Pd C6 31.37(8)
C5 Fe Pd C6 -142.84(7)
C7 Fe Pd C6 36.59(7)
C10 Fe Pd C6 -31.16(7)
C2 Fe Pd C6 149.33(7)
C1 Fe Pd C6 -179.68(7)
N4 Pd N1 C11 125.5(2)
Cl1 Pd N1 C11 -53.90(12)
C1 Pd N1 C11 129.30(17)
C6 Pd N1 C11 128.59(12)
Fe Pd N1 C11 128.70(12)
N4 Pd N1 C1 -3.8(3)
Cl1 Pd N1 C1 176.80(9)
C6 Pd N1 C1 -0.71(13)
Fe Pd N1 C1 -0.60(9)
N1 Pd N4 C22 136.6(2)
Cl1 Pd N4 C22 -44.07(12)
C1 Pd N4 C22 133.72(11)
C6 Pd N4 C22 132.35(17)
Fe Pd N4 C22 133.32(12)
N1 Pd N4 C6 4.2(3)
Cl1 Pd N4 C6 -176.42(9)
C1 Pd N4 C6 1.37(13)
Fe Pd N4 C6 0.97(9)
C11 N1 C1 C2 -35.2(3)
Pd N1 C1 C2 91.03(18)
C11 N1 C1 C5 151.72(16)
Pd N1 C1 C5 -82.03(15)
C11 N1 C1 Fe -125.36(15)
Pd N1 C1 Fe 0.89(13)
C11 N1 C1 Pd -126.25(16)
C3 Fe C1 N1 163.95(17)
C4 Fe C1 N1 -151.71(17)
C9 Fe C1 N1 -124.0(2)
C8 Fe C1 N1 105.38(19)
C5 Fe C1 N1 -113.72(18)
C7 Fe C1 N1 49.14(18)
C10 Fe C1 N1 -51.59(19)
C2 Fe C1 N1 125.88(19)
C6 Fe C1 N1 -1.13(18)
Pd Fe C1 N1 -0.79(12)
C3 Fe C1 C2 38.07(11)
C4 Fe C1 C2 82.42(11)
C9 Fe C1 C2 110.2(2)
C8 Fe C1 C2 -20.5(2)
C5 Fe C1 C2 120.40(14)
C7 Fe C1 C2 -76.74(12)
C10 Fe C1 C2 -177.47(11)
C6 Fe C1 C2 -127.01(11)
Pd Fe C1 C2 -126.67(11)
C3 Fe C1 C5 -82.33(11)
C4 Fe C1 C5 -37.98(10)
C9 Fe C1 C5 -10.2(3)
C8 Fe C1 C5 -140.90(15)
C7 Fe C1 C5 162.86(10)
C10 Fe C1 C5 62.13(14)
C2 Fe C1 C5 -120.40(14)
C6 Fe C1 C5 112.59(11)
Pd Fe C1 C5 112.93(10)
C3 Fe C1 Pd 164.74(8)
C4 Fe C1 Pd -150.92(7)
C9 Fe C1 Pd -123.2(2)
C8 Fe C1 Pd 106.17(15)
C5 Fe C1 Pd -112.93(10)
C7 Fe C1 Pd 49.93(8)
C10 Fe C1 Pd -50.80(10)
C2 Fe C1 Pd 126.67(11)
C6 Fe C1 Pd -0.34(8)
N4 Pd C1 N1 178.71(9)
Cl1 Pd C1 N1 -4.22(12)
C6 Pd C1 N1 179.47(10)
Fe Pd C1 N1 179.22(12)
N4 Pd C1 C2 52.90(15)
N1 Pd C1 C2 -125.80(17)
Cl1 Pd C1 C2 -130.03(11)
C6 Pd C1 C2 53.66(13)
Fe Pd C1 C2 53.42(11)
N4 Pd C1 C5 -60.45(13)
N1 Pd C1 C5 120.85(15)
Cl1 Pd C1 C5 116.62(10)
C6 Pd C1 C5 -59.69(11)
Fe Pd C1 C5 -59.93(10)
N4 Pd C1 Fe -0.52(9)
N1 Pd C1 Fe -179.22(12)
Cl1 Pd C1 Fe 176.555(17)
C6 Pd C1 Fe 0.25(6)
N1 C1 C2 C3 -177.39(16)
C5 C1 C2 C3 -3.53(18)
Fe C1 C2 C3 -59.46(12)
Pd C1 C2 C3 -113.77(13)
N1 C1 C2 Fe -117.93(18)
C5 C1 C2 Fe 55.93(11)
Pd C1 C2 Fe -54.31(8)
C4 Fe C2 C3 37.97(11)
C9 Fe C2 C3 -33.35(17)
C8 Fe C2 C3 -71.74(13)
C5 Fe C2 C3 81.42(12)
C7 Fe C2 C3 -115.51(11)
C10 Fe C2 C3 153.5(14)
C6 Fe C2 C3 -154.31(11)
C1 Fe C2 C3 118.28(15)
Pd Fe C2 C3 163.02(11)
C3 Fe C2 C1 -118.28(15)
C4 Fe C2 C1 -80.31(11)
C9 Fe C2 C1 -151.62(12)
C8 Fe C2 C1 169.99(10)
C5 Fe C2 C1 -36.86(10)
C7 Fe C2 C1 126.22(10)
C10 Fe C2 C1 35.2(14)
C6 Fe C2 C1 87.41(13)
Pd Fe C2 C1 44.75(9)
C1 C2 C3 C4 1.9(2)
Fe C2 C3 C4 -60.11(12)
C1 C2 C3 Fe 61.98(12)
C4 Fe C3 C2 -119.01(15)
C9 Fe C3 C2 159.77(11)
C8 Fe C3 C2 119.22(12)
C5 Fe C3 C2 -81.44(11)
C7 Fe C3 C2 85.88(12)
C10 Fe C3 C2 -177.83(11)
C6 Fe C3 C2 94.3(3)
C1 Fe C3 C2 -37.87(10)
Pd Fe C3 C2 -21.22(13)
C9 Fe C3 C4 -81.22(12)
C8 Fe C3 C4 -121.78(11)
C5 Fe C3 C4 37.57(10)
C7 Fe C3 C4 -155.11(10)
C10 Fe C3 C4 -58.82(16)
C2 Fe C3 C4 119.01(15)
C6 Fe C3 C4 -146.7(2)
C1 Fe C3 C4 81.14(11)
Pd Fe C3 C4 97.79(10)
C2 C3 C4 C5 0.6(2)
Fe C3 C4 C5 -60.49(12)
C2 C3 C4 Fe 61.10(12)
C3 Fe C4 C5 118.79(15)
C9 Fe C4 C5 -133.80(11)
C8 Fe C4 C5 -171.44(10)
C7 Fe C4 C5 176.87(16)
C10 Fe C4 C5 -95.78(11)
C2 Fe C4 C5 81.31(11)
C6 Fe C4 C5 -81.07(17)
C1 Fe C4 C5 37.97(10)
Pd Fe C4 C5 8.02(12)
C9 Fe C4 C3 107.41(11)
C8 Fe C4 C3 69.78(12)
C5 Fe C4 C3 -118.79(15)
C7 Fe C4 C3 58.1(2)
C10 Fe C4 C3 145.43(10)
C2 Fe C4 C3 -37.47(10)
C6 Fe C4 C3 160.14(13)
C1 Fe C4 C3 -80.82(11)
Pd Fe C4 C3 -110.77(10)
C3 C4 C5 C1 -2.84(19)
Fe C4 C5 C1 -62.54(11)
C3 C4 C5 Fe 59.70(12)
N1 C1 C5 C4 178.51(15)
C2 C1 C5 C4 3.93(18)
Fe C1 C5 C4 60.22(12)
Pd C1 C5 C4 121.74(12)
N1 C1 C5 Fe 118.30(15)
C2 C1 C5 Fe -56.29(11)
Pd C1 C5 Fe 61.53(6)
C3 Fe C5 C4 -38.10(11)
C9 Fe C5 C4 58.01(13)
C8 Fe C5 C4 18.7(2)
C7 Fe C5 C4 -175.2(2)
C10 Fe C5 C4 101.41(11)
C2 Fe C5 C4 -81.61(11)
C6 Fe C5 C4 143.48(11)
C1 Fe C5 C4 -118.31(15)
Pd Fe C5 C4 -173.08(11)
C3 Fe C5 C1 80.21(11)
C4 Fe C5 C1 118.31(15)
C9 Fe C5 C1 176.32(10)
C8 Fe C5 C1 136.97(16)
C7 Fe C5 C1 -56.9(3)
C10 Fe C5 C1 -140.27(10)
C2 Fe C5 C1 36.71(10)
C6 Fe C5 C1 -98.21(11)
Pd Fe C5 C1 -54.76(9)
C22 N4 C6 C10 -36.4(3)
Pd N4 C6 C10 88.68(18)
C22 N4 C6 C7 151.69(16)
Pd N4 C6 C7 -83.27(14)
C22 N4 C6 Fe -126.48(15)
Pd N4 C6 Fe -1.44(13)
C22 N4 C6 Pd -125.05(17)
C3 Fe C6 N4 -123.5(2)
C4 Fe C6 N4 106.43(18)
C9 Fe C6 N4 165.44(16)
C8 Fe C6 N4 -150.36(16)
C5 Fe C6 N4 51.48(17)
C7 Fe C6 N4 -112.50(18)
C10 Fe C6 N4 127.68(18)
C2 Fe C6 N4 -48.69(18)
C1 Fe C6 N4 1.60(17)
Pd Fe C6 N4 1.26(12)
C3 Fe C6 C10 108.9(2)
C4 Fe C6 C10 -21.25(19)
C9 Fe C6 C10 37.76(10)
C8 Fe C6 C10 81.96(11)
C5 Fe C6 C10 -76.20(12)
C7 Fe C6 C10 119.82(14)
C2 Fe C6 C10 -176.36(11)
C1 Fe C6 C10 -126.08(10)
Pd Fe C6 C10 -126.42(10)
C3 Fe C6 C7 -11.0(3)
C4 Fe C6 C7 -141.07(15)
C9 Fe C6 C7 -82.06(11)
C8 Fe C6 C7 -37.86(10)
C5 Fe C6 C7 163.98(10)
C10 Fe C6 C7 -119.82(14)
C2 Fe C6 C7 63.82(14)
C1 Fe C6 C7 114.10(11)
Pd Fe C6 C7 113.76(10)
C3 Fe C6 Pd -124.7(2)
C4 Fe C6 Pd 105.17(14)
C9 Fe C6 Pd 164.18(7)
C8 Fe C6 Pd -151.62(7)
C5 Fe C6 Pd 50.22(8)
C7 Fe C6 Pd -113.76(10)
C10 Fe C6 Pd 126.42(10)
C2 Fe C6 Pd -49.94(10)
C1 Fe C6 Pd 0.34(8)
N1 Pd C6 N4 -178.57(9)
Cl1 Pd C6 N4 4.67(12)
C1 Pd C6 N4 -178.97(10)
Fe Pd C6 N4 -178.72(12)
N4 Pd C6 C10 -127.60(17)
N1 Pd C6 C10 53.83(14)
Cl1 Pd C6 C10 -122.94(11)
C1 Pd C6 C10 53.43(12)
Fe Pd C6 C10 53.68(10)
N4 Pd C6 C7 118.86(15)
N1 Pd C6 C7 -59.71(13)
Cl1 Pd C6 C7 123.53(10)
C1 Pd C6 C7 -60.11(11)
Fe Pd C6 C7 -59.86(10)
N4 Pd C6 Fe 178.72(12)
N1 Pd C6 Fe 0.15(9)
Cl1 Pd C6 Fe -176.615(17)
C1 Pd C6 Fe -0.25(6)
N4 C6 C7 C8 177.02(14)
C10 C6 C7 C8 3.16(18)
Fe C6 C7 C8 60.11(12)
Pd C6 C7 C8 120.96(12)
N4 C6 C7 Fe 116.91(14)
C10 C6 C7 Fe -56.95(11)
Pd C6 C7 Fe 60.85(6)
C3 Fe C7 C8 57.79(13)
C4 Fe C7 C8 16.4(2)
C9 Fe C7 C8 -38.01(11)
C5 Fe C7 C8 -171.1(2)
C10 Fe C7 C8 -81.39(11)
C2 Fe C7 C8 101.81(11)
C6 Fe C7 C8 -118.44(15)
C1 Fe C7 C8 144.26(11)
Pd Fe C7 C8 -173.16(11)
C3 Fe C7 C6 176.23(10)
C4 Fe C7 C6 134.86(17)
C9 Fe C7 C6 80.43(11)
C8 Fe C7 C6 118.44(15)
C5 Fe C7 C6 -52.6(3)
C10 Fe C7 C6 37.05(10)
C2 Fe C7 C6 -139.75(10)
C1 Fe C7 C6 -97.30(11)
Pd Fe C7 C6 -54.72(9)
C6 C7 C8 C9 -2.30(19)
Fe C7 C8 C9 59.68(12)
C6 C7 C8 Fe -61.98(11)
C3 Fe C8 C7 -134.39(11)
C4 Fe C8 C7 -172.49(10)
C9 Fe C8 C7 118.85(15)
C5 Fe C8 C7 174.25(15)
C10 Fe C8 C7 81.47(11)
C2 Fe C8 C7 -96.26(11)
C6 Fe C8 C7 38.01(10)
C1 Fe C8 C7 -81.98(18)
Pd Fe C8 C7 8.06(12)
C3 Fe C8 C9 106.75(11)
C4 Fe C8 C9 68.66(12)
C5 Fe C8 C9 55.4(2)
C7 Fe C8 C9 -118.85(15)
C10 Fe C8 C9 -37.38(10)
C2 Fe C8 C9 144.89(10)
C6 Fe C8 C9 -80.84(11)
C1 Fe C8 C9 159.16(14)
Pd Fe C8 C9 -110.79(10)
C7 C8 C9 C10 0.5(2)
Fe C8 C9 C10 60.88(12)
C7 C8 C9 Fe -60.37(12)
C3 Fe C9 C10 158.85(11)
C4 Fe C9 C10 118.38(11)
C8 Fe C9 C10 -119.05(15)
C5 Fe C9 C10 84.99(12)
C7 Fe C9 C10 -81.51(11)
C2 Fe C9 C10 -179.45(12)
C6 Fe C9 C10 -37.76(10)
C1 Fe C9 C10 92.8(2)
Pd Fe C9 C10 -20.15(13)
C3 Fe C9 C8 -82.10(12)
C4 Fe C9 C8 -122.57(11)
C5 Fe C9 C8 -155.96(10)
C7 Fe C9 C8 37.54(10)
C10 Fe C9 C8 119.05(15)
C2 Fe C9 C8 -60.40(16)
C6 Fe C9 C8 81.29(11)
C1 Fe C9 C8 -148.2(2)
Pd Fe C9 C8 98.91(10)
C8 C9 C10 C6 1.48(19)
Fe C9 C10 C6 61.55(11)
C8 C9 C10 Fe -60.06(12)
N4 C6 C10 C9 -175.61(16)
C7 C6 C10 C9 -2.84(18)
Fe C6 C10 C9 -59.51(11)
Pd C6 C10 C9 -113.71(13)
N4 C6 C10 Fe -116.10(18)
C7 C6 C10 Fe 56.67(11)
Pd C6 C10 Fe -54.20(8)
C3 Fe C10 C9 -34.61(17)
C4 Fe C10 C9 -72.01(12)
C8 Fe C10 C9 37.92(11)
C5 Fe C10 C9 -115.46(11)
C7 Fe C10 C9 81.37(11)
C2 Fe C10 C9 173.6(14)
C6 Fe C10 C9 118.64(15)
C1 Fe C10 C9 -153.10(11)
Pd Fe C10 C9 164.06(10)
C3 Fe C10 C6 -153.25(12)
C4 Fe C10 C6 169.35(10)
C9 Fe C10 C6 -118.64(15)
C8 Fe C10 C6 -80.72(11)
C5 Fe C10 C6 125.90(10)
C7 Fe C10 C6 -37.27(9)
C2 Fe C10 C6 55.0(14)
C1 Fe C10 C6 88.26(13)
Pd Fe C10 C6 45.42(9)
C13 N3 C11 N2 1.05(18)
C19 N3 C11 N2 170.25(14)
C13 N3 C11 N1 -171.43(14)
C19 N3 C11 N1 -2.2(2)
C12 N2 C11 N3 -1.62(18)
C14 N2 C11 N3 175.47(14)
C12 N2 C11 N1 169.83(17)
C14 N2 C11 N1 -13.1(3)
C1 N1 C11 N3 -110.61(18)
Pd N1 C11 N3 137.19(13)
C1 N1 C11 N2 78.9(2)
Pd N1 C11 N2 -33.3(2)
C11 N2 C12 C13 1.60(19)
C14 N2 C12 C13 -175.37(16)
C11 N2 C12 C17 -175.28(16)
C14 N2 C12 C17 7.7(3)
N2 C12 C13 N3 -0.93(19)
C17 C12 C13 N3 175.80(17)
N2 C12 C13 C18 178.79(18)
C17 C12 C13 C18 -4.5(3)
C11 N3 C13 C12 -0.05(19)
C19 N3 C13 C12 -169.55(15)
C11 N3 C13 C18 -179.79(16)
C19 N3 C13 C18 10.7(3)
C11 N2 C14 C15 118.17(18)
C12 N2 C14 C15 -65.3(2)
C11 N2 C14 C16 -113.90(18)
C12 N2 C14 C16 62.7(2)
C11 N3 C19 C20 57.4(2)
C13 N3 C19 C20 -134.90(16)
C11 N3 C19 C21 -69.3(2)
C13 N3 C19 C21 98.48(18)
C23 N5 C22 N6 1.32(18)
C25 N5 C22 N6 178.70(15)
C23 N5 C22 N4 -170.89(14)
C25 N5 C22 N4 6.5(2)
C24 N6 C22 N5 -1.05(18)
C30 N6 C22 N5 -177.04(14)
C24 N6 C22 N4 169.90(17)
C30 N6 C22 N4 -6.1(3)
C6 N4 C22 N5 -122.59(18)
Pd N4 C22 N5 123.45(14)
C6 N4 C22 N6 67.4(2)
Pd N4 C22 N6 -46.5(2)
C22 N5 C23 C24 -1.09(19)
C25 N5 C23 C24 -178.53(15)
C22 N5 C23 C28 178.76(16)
C25 N5 C23 C28 1.3(3)
N5 C23 C24 N6 0.42(19)
C28 C23 C24 N6 -179.42(17)
N5 C23 C24 C29 -178.13(17)
C28 C23 C24 C29 2.0(3)
C22 N6 C24 C23 0.38(19)
C30 N6 C24 C23 176.18(15)
C22 N6 C24 C29 179.00(16)
C30 N6 C24 C29 -5.2(3)
C22 N5 C25 C27 56.7(2)
C23 N5 C25 C27 -126.25(17)
C22 N5 C25 C26 -71.3(2)
C23 N5 C25 C26 105.73(19)
C22 N6 C30 C31 115.09(18)
C24 N6 C30 C31 -60.1(2)
C22 N6 C30 C32 -116.66(17)
C24 N6 C30 C32 68.1(2)
